data_7203471
loop_
_publ_author_name
'Billing, David G.'
'Lemmerer, Andreas'

_publ_section_title
;
 Synthesis and crystal structures of inorganic?organic hybrids
 incorporating an aromatic amine with a chiral functional group
;
_journal_issue 9
_journal_name_full CrystEngComm
_journal_page_first 686
_journal_paper_doi 10.1039/b606987h
_journal_volume 8
_journal_year 2006
_chemical_absolute_configuration rmad
_chemical_formula_moiety 'C8 H12 N, I3 Pb'
_chemical_formula_sum 'C8 H12 I3 N Pb'
_chemical_formula_weight 710.08
_chemical_name_common ((R)-beta-phenethylammonium)triiodoplumbate(ii)
_chemical_name_systematic
;
((R)-\b-phenethylammonium)triiodoplumbate(II)
;
_space_group_IT_number 19
_symmetry_cell_setting orthorhombic
_symmetry_space_group_name_Hall 'P 2ac 2ab'
_symmetry_space_group_name_H-M 'P 21 21 21'
_atom_sites_solution_hydrogens geom
_atom_sites_solution_primary direct
_atom_sites_solution_secondary difmap
_audit_conform_dict_location ftp://ftp.iucr.org/pub/cif_core.dic
_audit_conform_dict_name cif_core.dic
_audit_conform_dict_version 2.3
_audit_creation_date 2006-04-04T09:36:49-00:00
_audit_creation_method 'WinGX routine CIF_UPDATE'
_cell_angle_alpha 90
_cell_angle_beta 90
_cell_angle_gamma 90
_cell_formula_units_Z 4
_cell_length_a 8.0814(12)
_cell_length_b 8.6983(13)
_cell_length_c 21.337(3)
_cell_measurement_reflns_used 962
_cell_measurement_temperature 293(2)
_cell_measurement_theta_max 28.007
_cell_measurement_theta_min 2.695
_cell_volume 1499.9(4)
_computing_cell_refinement 'Bruker SAINT+ (Bruker, 1999)'
_computing_data_collection 'Bruker SMART-NT (Bruker, 1998)'
_computing_data_reduction 'Bruker SAINT+ (Bruker, 1999)'
_computing_molecular_graphics
;
Ortep-3 for Windows (Farrugia, 1997) and DIAMOND (Brandenburg, 1999)
;
_computing_publication_material
;
WinGX publication routines (Farrugia, 1999) and PLATON (Spek, 2002)
;
_computing_structure_refinement 'SHELXL-97 (Sheldrick, 1997b)'
_computing_structure_solution 'SHELXS-97 (Sheldrick, 1997a)'
_diffrn_ambient_temperature 293(2)
_diffrn_measured_fraction_theta_full 1
_diffrn_measured_fraction_theta_max 1
_diffrn_measurement_device_type 'SMART 1 K CCD area detector'
_diffrn_measurement_method 'phi and omega scans'
_diffrn_radiation_monochromator graphite
_diffrn_radiation_type MoK\a
_diffrn_radiation_wavelength 0.71073
_diffrn_reflns_av_R_equivalents 0.044
_diffrn_reflns_av_unetI/netI 0.0386
_diffrn_reflns_limit_h_max 10
_diffrn_reflns_limit_h_min -9
_diffrn_reflns_limit_k_max 11
_diffrn_reflns_limit_k_min -11
_diffrn_reflns_limit_l_max 28
_diffrn_reflns_limit_l_min -21
_diffrn_reflns_number 10282
_diffrn_reflns_theta_full 28
_diffrn_reflns_theta_max 28
_diffrn_reflns_theta_min 1.91
_exptl_absorpt_coefficient_mu 17.391
_exptl_absorpt_correction_T_max 0.1071
_exptl_absorpt_correction_T_min 0.0322
_exptl_absorpt_correction_type integration
_exptl_absorpt_process_details 'Bruker XPREP (Bruker, 1999)'
_exptl_crystal_colour yellow
_exptl_crystal_density_diffrn 3.145
_exptl_crystal_density_method 'not measured'
_exptl_crystal_description prism
_exptl_crystal_F_000 1232
_exptl_crystal_size_max 0.4
_exptl_crystal_size_mid 0.25
_exptl_crystal_size_min 0.17
_refine_diff_density_max 1.529
_refine_diff_density_min -0.836
_refine_diff_density_rms 0.329
_refine_ls_abs_structure_details 'Flack H D (1983), 1526 Friedel Pairs'
_refine_ls_abs_structure_Flack -0.009(5)
_refine_ls_extinction_coef 0.0095(2)
_refine_ls_extinction_expression Fc^*^=kFc[1+0.001xFc^2^\l^3^/sin(2\q)]^-1/4^
_refine_ls_extinction_method SHELXL
_refine_ls_goodness_of_fit_ref 1.131
_refine_ls_hydrogen_treatment constr
_refine_ls_matrix_type full
_refine_ls_number_parameters 119
_refine_ls_number_reflns 3626
_refine_ls_number_restraints 0
_refine_ls_restrained_S_all 1.131
_refine_ls_R_factor_all 0.0332
_refine_ls_R_factor_gt 0.0276
_refine_ls_shift/su_max 0.002
_refine_ls_shift/su_mean 0
_refine_ls_structure_factor_coef Fsqd
_refine_ls_weighting_details 'calc w=1/[\s^2^(Fo^2^)+(0.0263P)^2^+0.0000P] where P=(Fo^2^+2Fc^2^)/3'
_refine_ls_weighting_scheme calc
_refine_ls_wR_factor_gt 0.0592
_refine_ls_wR_factor_ref 0.0608
_reflns_number_gt 3276
_reflns_number_total 3626
_reflns_threshold_expression >2sigma(I)
_cod_data_source_file b606987h.txt
_cod_data_source_block 3
_cod_depositor_comments
;
The following automatic conversions were performed:
'_symmetry_cell_setting' value 'Orthorhombic' changed to 'orthorhombic'
according to '/home/saulius/struct/CIF-dictionaries/cif_core.dic'
dictionary named 'cif_core.dic' version 2.4.1 from 2010-06-29.

Automatic conversion script
Id: cif_fix_enum 1527 2010-12-29 10:47:43Z saulius 
;
_cod_original_sg_symbol_H-M P2(1)2(1)2(1)
_cod_database_code 7203471

loop_
_symmetry_equiv_pos_as_xyz
'x, y, z'
'-x+1/2, -y, z+1/2'
'-x, y+1/2, -z+1/2'
'x+1/2, -y+1/2, -z'

loop_
_atom_site_label
_atom_site_type_symbol
_atom_site_fract_x
_atom_site_fract_y
_atom_site_fract_z
_atom_site_U_iso_or_equiv
_atom_site_adp_type
_atom_site_occupancy
_atom_site_symmetry_multiplicity
_atom_site_calc_flag
_atom_site_refinement_flags
_atom_site_disorder_assembly
_atom_site_disorder_group
C1 C 0.8219(9) 0.2966(8) 0.6994(3) 0.0408(17) Uani 1 1 d . . .
C2 C 0.7480(12) 0.4258(10) 0.7235(4) 0.062(2) Uani 1 1 d . . .
H2 H 0.7679 0.5211 0.7052 0.075 Uiso 1 1 calc R . .
C3 C 0.6454(12) 0.4147(11) 0.7739(5) 0.066(3) Uani 1 1 d . . .
H3 H 0.597 0.5031 0.7902 0.08 Uiso 1 1 calc R . .
C4 C 0.6128(11) 0.2765(12) 0.8008(4) 0.070(3) Uani 1 1 d . . .
H4 H 0.5383 0.2701 0.8339 0.084 Uiso 1 1 calc R . .
C5 C 0.6897(12) 0.1465(11) 0.7792(5) 0.067(3) Uani 1 1 d . . .
H5 H 0.6734 0.0527 0.7991 0.081 Uiso 1 1 calc R . .
C6 C 0.7902(11) 0.1563(9) 0.7282(4) 0.057(2) Uani 1 1 d . . .
H6 H 0.8385 0.0675 0.7122 0.068 Uiso 1 1 calc R . .
C7 C 0.9335(10) 0.3110(8) 0.6432(4) 0.0503(19) Uani 1 1 d . . .
H7 H 0.9403 0.4196 0.6313 0.06 Uiso 1 1 calc R . .
C8 C 1.1072(10) 0.2501(14) 0.6532(5) 0.081(3) Uani 1 1 d . . .
H8A H 1.1709 0.2645 0.6157 0.122 Uiso 1 1 calc R . .
H8B H 1.1023 0.1425 0.6631 0.122 Uiso 1 1 calc R . .
H8C H 1.1584 0.3046 0.6872 0.122 Uiso 1 1 calc R . .
N1 N 0.8599(8) 0.2226(8) 0.5902(3) 0.0512(16) Uani 1 1 d . . .
H1A H 0.9252 0.2302 0.5568 0.077 Uiso 1 1 calc R . .
H1B H 0.7605 0.2607 0.5812 0.077 Uiso 1 1 calc R . .
H1C H 0.8501 0.1243 0.6011 0.077 Uiso 1 1 calc R . .
I1 I -0.07562(7) 0.79160(5) 0.61663(2) 0.04640(14) Uani 1 1 d . . .
I2 I 0.48238(6) 1.02085(5) 0.54018(3) 0.04432(13) Uani 1 1 d . . .
I3 I 0.49900(6) 0.49471(5) 0.55739(2) 0.04305(13) Uani 1 1 d . . .
Pb1 Pb 0.21656(3) 0.75238(4) 0.505229(13) 0.04041(9) Uani 1 1 d . . .

loop_
_atom_site_aniso_label
_atom_site_aniso_U_11
_atom_site_aniso_U_22
_atom_site_aniso_U_33
_atom_site_aniso_U_23
_atom_site_aniso_U_13
_atom_site_aniso_U_12
C1 0.046(4) 0.041(4) 0.035(4) -0.003(3) 0.003(3) 0.000(3)
C2 0.087(7) 0.044(5) 0.055(6) 0.003(4) 0.004(5) 0.010(4)
C3 0.081(6) 0.058(5) 0.060(6) -0.001(5) 0.010(5) 0.020(5)
C4 0.066(6) 0.088(7) 0.056(6) -0.001(5) 0.006(4) -0.018(6)
C5 0.090(8) 0.054(5) 0.058(6) 0.002(5) 0.006(6) -0.015(5)
C6 0.071(6) 0.040(4) 0.060(6) -0.002(4) 0.017(5) 0.002(4)
C7 0.059(5) 0.042(4) 0.050(5) 0.002(3) 0.002(4) -0.009(4)
C8 0.056(5) 0.108(8) 0.080(7) -0.010(7) 0.001(5) -0.021(7)
N1 0.058(4) 0.057(4) 0.038(3) 0.004(3) -0.001(3) -0.001(3)
I1 0.0550(3) 0.0411(3) 0.0431(3) 0.0004(2) -0.0010(2) -0.0006(2)
I2 0.0428(2) 0.0313(2) 0.0589(3) -0.0048(2) -0.0054(2) 0.00123(19)
I3 0.0441(3) 0.0348(2) 0.0502(3) 0.0050(2) -0.0010(2) -0.0018(2)
Pb1 0.03221(12) 0.03410(14) 0.05493(18) -0.00069(13) 0.00046(12) -0.00041(12)

loop_
_atom_type_symbol
_atom_type_description
_atom_type_scat_dispersion_real
_atom_type_scat_dispersion_imag
_atom_type_scat_source
C C 0.0033 0.0016 'International Tables Vol C Tables 4.2.6.8 and 6.1.1.4'
H H 0 0 'International Tables Vol C Tables 4.2.6.8 and 6.1.1.4'
N N 0.0061 0.0033 'International Tables Vol C Tables 4.2.6.8 and 6.1.1.4'
I I -0.4742 1.8119 'International Tables Vol C Tables 4.2.6.8 and 6.1.1.4'
Pb Pb -3.3944 10.1111 'International Tables Vol C Tables 4.2.6.8 and 6.1.1.4'

loop_
_exptl_crystal_face_index_h
_exptl_crystal_face_index_k
_exptl_crystal_face_index_l
_exptl_crystal_face_perp_dist
0 0 -1 0.085
0 0 1 0.085
0 2 3 0.24
0 -2 1 0.21
-1 0 -2 0.085
1 0 -1 0.125
-2 -1 3 0.14
-1 0 1 0.135
1 0 1 0.115

loop_
_geom_angle_atom_site_label_1
_geom_angle_atom_site_label_2
_geom_angle_atom_site_label_3
_geom_angle
_geom_angle_site_symmetry_1
_geom_angle_site_symmetry_3
_geom_angle_publ_flag
C2 C1 C6 118.3(7) . . ?
C2 C1 C7 119.4(7) . . ?
C6 C1 C7 122.3(7) . . ?
C3 C2 C1 120.2(9) . . ?
C3 C2 H2 119.9 . . ?
C1 C2 H2 119.9 . . ?
C4 C3 C2 120.9(9) . . ?
C4 C3 H3 119.5 . . ?
C2 C3 H3 119.5 . . ?
C3 C4 C5 120.1(9) . . ?
C3 C4 H4 120 . . ?
C5 C4 H4 120 . . ?
C6 C5 C4 119.2(9) . . ?
C6 C5 H5 120.4 . . ?
C4 C5 H5 120.4 . . ?
C5 C6 C1 121.2(8) . . ?
C5 C6 H6 119.4 . . ?
C1 C6 H6 119.4 . . ?
N1 C7 C1 108.8(6) . . ?
N1 C7 C8 107.2(7) . . ?
C1 C7 C8 114.4(7) . . ?
N1 C7 H7 108.8 . . ?
C1 C7 H7 108.8 . . ?
C8 C7 H7 108.8 . . ?
C7 C8 H8A 109.5 . . ?
C7 C8 H8B 109.5 . . ?
H8A C8 H8B 109.5 . . ?
C7 C8 H8C 109.5 . . ?
H8A C8 H8C 109.5 . . ?
H8B C8 H8C 109.5 . . ?
C7 N1 H1A 109.5 . . ?
C7 N1 H1B 109.5 . . ?
H1A N1 H1B 109.5 . . ?
C7 N1 H1C 109.5 . . ?
H1A N1 H1C 109.5 . . ?
H1B N1 H1C 109.5 . . ?
Pb1 I1 Pb1 77.097(16) 4_466 . ?
Pb1 I2 Pb1 77.739(15) 4_566 . ?
Pb1 I3 Pb1 76.836(14) 4_566 . ?
I3 Pb1 I1 91.889(17) 4_466 4_566 ?
I3 Pb1 I2 93.497(17) 4_466 4_466 ?
I1 Pb1 I2 88.559(16) 4_566 4_466 ?
I3 Pb1 I2 87.948(18) 4_466 . ?
I1 Pb1 I2 85.627(16) 4_566 . ?
I2 Pb1 I2 174.054(14) 4_466 . ?
I3 Pb1 I1 80.536(16) 4_466 . ?
I1 Pb1 I1 168.062(17) 4_566 . ?
I2 Pb1 I1 82.753(16) 4_466 . ?
I2 Pb1 I1 103.179(16) . . ?
I3 Pb1 I3 171.113(15) 4_466 . ?
I1 Pb1 I3 80.206(16) 4_566 . ?
I2 Pb1 I3 90.378(17) 4_466 . ?
I2 Pb1 I3 87.408(17) . . ?
I1 Pb1 I3 107.914(16) . . ?

loop_
_geom_bond_atom_site_label_1
_geom_bond_atom_site_label_2
_geom_bond_distance
_geom_bond_site_symmetry_2
_geom_bond_publ_flag
C1 C2 1.372(11) . ?
C1 C6 1.389(11) . ?
C1 C7 1.506(11) . ?
C2 C3 1.363(13) . ?
C2 H2 0.93 . ?
C3 C4 1.357(13) . ?
C3 H3 0.93 . ?
C4 C5 1.370(13) . ?
C4 H4 0.93 . ?
C5 C6 1.361(12) . ?
C5 H5 0.93 . ?
C6 H6 0.93 . ?
C7 N1 1.491(10) . ?
C7 C8 1.515(13) . ?
C7 H7 0.98 . ?
C8 H8A 0.96 . ?
C8 H8B 0.96 . ?
C8 H8C 0.96 . ?
N1 H1A 0.89 . ?
N1 H1B 0.89 . ?
N1 H1C 0.89 . ?
I1 Pb1 3.1190(7) 4_466 ?
I1 Pb1 3.3678(7) . ?
I2 Pb1 3.1889(6) 4_566 ?
I2 Pb1 3.2595(6) . ?
I3 Pb1 3.1170(6) 4_566 ?
I3 Pb1 3.3870(6) . ?
Pb1 I3 3.1170(6) 4_466 ?
Pb1 I1 3.1190(7) 4_566 ?
Pb1 I2 3.1889(6) 4_466 ?

loop_
_geom_hbond_atom_site_label_D
_geom_hbond_atom_site_label_H
_geom_hbond_atom_site_label_A
_geom_hbond_distance_DH
_geom_hbond_distance_HA
_geom_hbond_distance_DA
_geom_hbond_angle_DHA
_geom_hbond_site_symmetry_A
N1 H1A I2 0.89 3.03 3.702(6) 133.7 4_566
N1 H1A I3 0.89 3.18 3.842(6) 132.8 4_556
N1 H1B I3 0.89 2.98 3.821(7) 158.7 .
N1 H1B I2 0.89 3.19 3.678(7) 116.9 1_545
N1 H1C I1 0.89 2.97 3.827(7) 161.1 1_645

loop_
_geom_torsion_atom_site_label_1
_geom_torsion_atom_site_label_2
_geom_torsion_atom_site_label_3
_geom_torsion_atom_site_label_4
_geom_torsion
_geom_torsion_site_symmetry_1
_geom_torsion_site_symmetry_2
_geom_torsion_site_symmetry_3
_geom_torsion_site_symmetry_4
_geom_torsion_publ_flag
C6 C1 C2 C3 -0.5(14) . . . . ?
C7 C1 C2 C3 179.4(8) . . . . ?
C1 C2 C3 C4 -0.9(16) . . . . ?
C2 C3 C4 C5 3.2(16) . . . . ?
C3 C4 C5 C6 -4.2(14) . . . . ?
C4 C5 C6 C1 2.9(14) . . . . ?
C2 C1 C6 C5 -0.6(13) . . . . ?
C7 C1 C6 C5 179.6(8) . . . . ?
C2 C1 C7 N1 -116.9(8) . . . . ?
C6 C1 C7 N1 62.9(10) . . . . ?
C2 C1 C7 C8 123.2(9) . . . . ?
C6 C1 C7 C8 -57.0(11) . . . . ?
Pb1 I2 Pb1 I3 -137.754(18) 4_566 . . 4_466 ?
Pb1 I2 Pb1 I1 -45.701(13) 4_566 . . 4_566 ?
Pb1 I2 Pb1 I1 142.464(16) 4_566 . . . ?
Pb1 I2 Pb1 I3 34.667(13) 4_566 . . . ?
Pb1 I1 Pb1 I3 50.527(13) 4_466 . . 4_466 ?
Pb1 I1 Pb1 I1 -0.65(5) 4_466 . . 4_566 ?
Pb1 I1 Pb1 I2 -44.265(12) 4_466 . . 4_466 ?
Pb1 I1 Pb1 I2 136.149(17) 4_466 . . . ?
Pb1 I1 Pb1 I3 -132.310(17) 4_466 . . . ?
Pb1 I3 Pb1 I1 50.274(13) 4_566 . . 4_566 ?
Pb1 I3 Pb1 I2 138.746(17) 4_566 . . 4_466 ?
Pb1 I3 Pb1 I2 -35.732(13) 4_566 . . . ?
Pb1 I3 Pb1 I1 -138.749(16) 4_566 . . . ?
